data_2206213
loop_
_publ_author_name
'Shimakoshi, Hisashi'
'Aritome, Isao'
'Tokunaga, Mami'
'Hisaeda, Yoshio'

_publ_section_title
;
 (<i>Z</i>)-2,3-Dichloro-1,1,4,4-tetrakis(4-chlorophenyl)but-2-ene
;
_journal_issue 7
_journal_name_full 'Acta Crystallographica Section E'
_journal_page_first o2063
_journal_page_last o2064
_journal_paper_doi 10.1107/S160053680501768X
_journal_volume 61
_journal_year 2005
_chemical_formula_iupac 'C28 H18 Cl6'
_chemical_formula_moiety 'C28 H18 Cl6'
_chemical_formula_sum 'C28 H18 Cl6'
_chemical_formula_weight 567.12
_chemical_melting_point 171
_chemical_name_systematic
;
 (Z)-2,3-Dichloro-1,1,4,4-tetrakis-(4-chlorophenyl)but-2-ene
;
_space_group_IT_number 2
_symmetry_cell_setting triclinic
_symmetry_space_group_name_Hall '-P 1'
_symmetry_space_group_name_H-M 'P -1'
_atom_sites_solution_hydrogens geom
_atom_sites_solution_primary direct
_atom_sites_solution_secondary difmap
_audit_creation_method SHELXL-97
_cell_angle_alpha 101.133(2)
_cell_angle_beta 100.209(2)
_cell_angle_gamma 91.704(2)
_cell_formula_units_Z 2
_cell_length_a 7.1993(5)
_cell_length_b 9.2058(7)
_cell_length_c 19.9448(16)
_cell_measurement_reflns_used 2294
_cell_measurement_temperature 223(2)
_cell_measurement_theta_max 26.58
_cell_measurement_theta_min 2.68
_cell_volume 1273.64(17)
_computing_cell_refinement SMART
_computing_data_collection 'SMART (Bruker, 2001)'
_computing_data_reduction 'SAINT (Bruker, 2001)'
_computing_molecular_graphics 'SHELXTL (Bruker, 2001)'
_computing_publication_material SHELXTL
_computing_structure_refinement 'SHELXL97 (Sheldrick, 1997)'
_computing_structure_solution 'SHELXS97 (Sheldrick, 1997)'
_diffrn_ambient_temperature 223(2)
_diffrn_detector_area_resol_mean 8.366
_diffrn_measured_fraction_theta_full 0.994
_diffrn_measured_fraction_theta_max 0.994
_diffrn_measurement_device_type 'Bruker SMART APEX CCD area-detector'
_diffrn_measurement_method '\f and \w scans'
_diffrn_radiation_monochromator graphite
_diffrn_radiation_source 'fine-focus sealed tube'
_diffrn_radiation_type MoK\a
_diffrn_radiation_wavelength 0.71073
_diffrn_reflns_av_R_equivalents 0.0202
_diffrn_reflns_av_sigmaI/netI 0.0453
_diffrn_reflns_limit_h_max 8
_diffrn_reflns_limit_h_min -7
_diffrn_reflns_limit_k_max 11
_diffrn_reflns_limit_k_min -11
_diffrn_reflns_limit_l_max 24
_diffrn_reflns_limit_l_min -22
_diffrn_reflns_number 8266
_diffrn_reflns_theta_full 26.37
_diffrn_reflns_theta_max 26.37
_diffrn_reflns_theta_min 1.06
_diffrn_standards_decay_% 0
_diffrn_standards_interval_time 165
_diffrn_standards_number 75
_exptl_absorpt_coefficient_mu 0.691
_exptl_absorpt_correction_T_max 0.9468
_exptl_absorpt_correction_T_min 0.8517
_exptl_absorpt_correction_type empirical
_exptl_absorpt_process_details '(SADABS; Sheldrick, 1996)'
_exptl_crystal_colour colorless
_exptl_crystal_density_diffrn 1.479
_exptl_crystal_density_method 'not measured'
_exptl_crystal_description plate
_exptl_crystal_F_000 576
_exptl_crystal_size_max 0.24
_exptl_crystal_size_mid 0.23
_exptl_crystal_size_min 0.08
_refine_diff_density_max 0.445
_refine_diff_density_min -0.206
_refine_ls_extinction_method none
_refine_ls_goodness_of_fit_ref 1.025
_refine_ls_hydrogen_treatment constr
_refine_ls_matrix_type full
_refine_ls_number_parameters 307
_refine_ls_number_reflns 5163
_refine_ls_number_restraints 0
_refine_ls_restrained_S_all 1.025
_refine_ls_R_factor_all 0.0679
_refine_ls_R_factor_gt 0.0498
_refine_ls_shift/su_max 0.000
_refine_ls_shift/su_mean 0.000
_refine_ls_structure_factor_coef Fsqd
_refine_ls_weighting_details 'w=1/[\s^2^(Fo^2^)+(0.0618P)^2^+0.236P] where P=(Fo^2^+2Fc^2^)/3'
_refine_ls_weighting_scheme calc
_refine_ls_wR_factor_gt 0.1166
_refine_ls_wR_factor_ref 0.1282
_reflns_number_gt 3898
_reflns_number_total 5163
_reflns_threshold_expression I>2\s(I)
_cod_data_source_file hk6018.cif
_cod_data_source_block I
_cod_database_code 2206213
_cod_database_fobs_code 2206213

loop_
_symmetry_equiv_pos_as_xyz
'x, y, z'
'-x, -y, -z'

loop_
_atom_site_label
_atom_site_fract_x
_atom_site_fract_y
_atom_site_fract_z
_atom_site_U_iso_or_equiv
_atom_site_adp_type
_atom_site_calc_flag
_atom_site_refinement_flags
_atom_site_occupancy
_atom_site_type_symbol
Cl1 0.48514(11) -0.47747(8) 0.19947(5) 0.0574(2) Uani d . 1 Cl
Cl2 0.26893(14) 0.38756(10) -0.06977(5) 0.0676(3) Uani d . 1 Cl
Cl3 -0.19892(12) 0.95513(8) 0.39879(5) 0.0604(2) Uani d . 1 Cl
Cl4 0.62417(13) 0.21112(10) 0.53579(5) 0.0678(3) Uani d . 1 Cl
Cl5 -0.15902(10) -0.00059(8) 0.15454(4) 0.0521(2) Uani d . 1 Cl
Cl6 -0.25609(10) 0.24236(8) 0.27160(4) 0.0512(2) Uani d . 1 Cl
C1 0.2732(4) -0.0275(3) 0.18322(14) 0.0370(6) Uani d . 1 C
C2 0.3647(4) -0.0550(3) 0.24595(15) 0.0416(6) Uani d . 1 C
H2 0.3840 0.0216 0.2857 0.050 Uiso calc R 1 H
C3 0.4285(4) -0.1934(3) 0.25135(15) 0.0442(7) Uani d . 1 C
H3 0.4897 -0.2114 0.2944 0.053 Uiso calc R 1 H
C4 0.4012(4) -0.3041(3) 0.19285(16) 0.0416(6) Uani d . 1 C
C5 0.3097(4) -0.2815(3) 0.12984(17) 0.0505(7) Uani d . 1 C
H5 0.2903 -0.3588 0.0904 0.061 Uiso calc R 1 H
C6 0.2460(4) -0.1425(3) 0.12531(16) 0.0477(7) Uani d . 1 C
H6 0.1832 -0.1257 0.0822 0.057 Uiso calc R 1 H
C7 0.2095(4) 0.1803(3) 0.11342(14) 0.0381(6) Uani d . 1 C
C8 0.3694(4) 0.1633(3) 0.08350(16) 0.0490(7) Uani d . 1 C
H8 0.4669 0.1086 0.1019 0.059 Uiso calc R 1 H
C9 0.3878(5) 0.2254(3) 0.02729(17) 0.0548(8) Uani d . 1 C
H9 0.4974 0.2134 0.0078 0.066 Uiso calc R 1 H
C10 0.2454(4) 0.3049(3) -0.00025(15) 0.0466(7) Uani d . 1 C
C11 0.0846(4) 0.3210(3) 0.02767(15) 0.0465(7) Uani d . 1 C
H11 -0.0135 0.3741 0.0083 0.056 Uiso calc R 1 H
C12 0.0666(4) 0.2594(3) 0.08402(15) 0.0431(7) Uani d . 1 C
H12 -0.0441 0.2710 0.1029 0.052 Uiso calc R 1 H
C13 0.0189(4) 0.5142(3) 0.31695(14) 0.0364(6) Uani d . 1 C
C14 0.0044(4) 0.6239(3) 0.27821(16) 0.0451(7) Uani d . 1 C
H14 0.0423 0.6067 0.2348 0.054 Uiso calc R 1 H
C15 -0.0649(4) 0.7585(3) 0.30237(17) 0.0514(8) Uani d . 1 C
H15 -0.0743 0.8325 0.2756 0.062 Uiso calc R 1 H
C16 -0.1198(4) 0.7830(3) 0.36563(16) 0.0422(7) Uani d . 1 C
C17 -0.1114(4) 0.6757(3) 0.40470(16) 0.0475(7) Uani d . 1 C
H17 -0.1528 0.6927 0.4475 0.057 Uiso calc R 1 H
C18 -0.0405(4) 0.5414(3) 0.37995(16) 0.0462(7) Uani d . 1 C
H18 -0.0329 0.4674 0.4067 0.055 Uiso calc R 1 H
C19 0.2392(4) 0.3231(3) 0.35121(14) 0.0368(6) Uani d . 1 C
C20 0.4147(4) 0.3979(3) 0.37698(16) 0.0463(7) Uani d . 1 C
H20 0.4533 0.4740 0.3561 0.056 Uiso calc R 1 H
C21 0.5334(4) 0.3626(3) 0.43273(16) 0.0502(7) Uani d . 1 C
H21 0.6521 0.4144 0.4499 0.060 Uiso calc R 1 H
C22 0.4773(4) 0.2509(3) 0.46313(15) 0.0464(7) Uani d . 1 C
C23 0.3059(4) 0.1734(3) 0.43827(15) 0.0452(7) Uani d . 1 C
H23 0.2691 0.0965 0.4590 0.054 Uiso calc R 1 H
C24 0.1876(4) 0.2095(3) 0.38233(15) 0.0432(7) Uani d . 1 C
H24 0.0699 0.1562 0.3650 0.052 Uiso calc R 1 H
C25 0.2025(4) 0.1266(3) 0.18072(14) 0.0376(6) Uani d . 1 C
H25 0.2899 0.1963 0.2177 0.045 Uiso calc R 1 H
C26 0.0094(4) 0.1383(3) 0.20113(14) 0.0375(6) Uani d . 1 C
C27 -0.0332(4) 0.2445(3) 0.24984(14) 0.0366(6) Uani d . 1 C
C28 0.1075(4) 0.3700(3) 0.29153(14) 0.0379(6) Uani d . 1 C
H28 0.1888 0.3931 0.2593 0.046 Uiso calc R 1 H

loop_
_atom_site_aniso_label
_atom_site_aniso_U_11
_atom_site_aniso_U_22
_atom_site_aniso_U_33
_atom_site_aniso_U_12
_atom_site_aniso_U_13
_atom_site_aniso_U_23
Cl1 0.0605(5) 0.0411(4) 0.0805(6) 0.0171(3) 0.0224(4) 0.0262(4)
Cl2 0.0869(6) 0.0669(5) 0.0617(6) 0.0186(5) 0.0285(5) 0.0286(4)
Cl3 0.0658(5) 0.0322(4) 0.0857(6) 0.0111(3) 0.0257(4) 0.0062(4)
Cl4 0.0697(6) 0.0602(5) 0.0658(6) 0.0170(4) -0.0094(4) 0.0120(4)
Cl5 0.0407(4) 0.0439(4) 0.0631(5) 0.0035(3) -0.0026(3) 0.0010(3)
Cl6 0.0396(4) 0.0486(4) 0.0694(5) 0.0048(3) 0.0212(3) 0.0112(4)
C1 0.0343(14) 0.0358(14) 0.0395(15) 0.0089(11) 0.0047(11) 0.0046(12)
C2 0.0402(15) 0.0418(15) 0.0410(16) 0.0093(12) 0.0064(12) 0.0041(12)
C3 0.0416(16) 0.0505(17) 0.0450(17) 0.0125(13) 0.0080(12) 0.0195(14)
C4 0.0365(15) 0.0379(14) 0.0549(18) 0.0094(12) 0.0123(13) 0.0158(13)
C5 0.0548(18) 0.0401(15) 0.0521(19) 0.0133(14) 0.0065(14) -0.0001(14)
C6 0.0531(18) 0.0436(16) 0.0416(17) 0.0155(13) -0.0020(13) 0.0053(13)
C7 0.0391(15) 0.0333(13) 0.0388(15) 0.0096(11) 0.0047(11) 0.0015(11)
C8 0.0471(17) 0.0486(17) 0.0538(19) 0.0205(13) 0.0113(14) 0.0118(14)
C9 0.0548(19) 0.0545(18) 0.061(2) 0.0171(15) 0.0235(16) 0.0125(16)
C10 0.0596(19) 0.0403(15) 0.0408(17) 0.0079(14) 0.0119(14) 0.0073(13)
C11 0.0498(17) 0.0426(15) 0.0477(18) 0.0134(13) 0.0034(13) 0.0141(13)
C12 0.0421(16) 0.0415(15) 0.0455(17) 0.0129(12) 0.0071(12) 0.0080(13)
C13 0.0352(14) 0.0341(13) 0.0417(16) 0.0037(11) 0.0125(12) 0.0072(11)
C14 0.0483(17) 0.0456(16) 0.0481(18) 0.0088(13) 0.0190(13) 0.0154(13)
C15 0.0564(19) 0.0393(15) 0.068(2) 0.0115(14) 0.0212(16) 0.0230(15)
C16 0.0357(15) 0.0320(14) 0.0597(19) 0.0059(11) 0.0130(13) 0.0072(13)
C17 0.0584(19) 0.0390(15) 0.0514(18) 0.0123(13) 0.0248(15) 0.0099(13)
C18 0.0577(18) 0.0354(14) 0.0534(19) 0.0106(13) 0.0239(15) 0.0148(13)
C19 0.0389(14) 0.0330(13) 0.0400(15) 0.0072(11) 0.0149(12) 0.0032(11)
C20 0.0464(17) 0.0397(15) 0.0563(19) 0.0019(13) 0.0173(14) 0.0108(13)
C21 0.0369(16) 0.0526(18) 0.058(2) 0.0007(13) 0.0071(14) 0.0058(15)
C22 0.0484(17) 0.0429(16) 0.0471(18) 0.0160(13) 0.0087(13) 0.0057(13)
C23 0.0565(18) 0.0344(14) 0.0472(18) 0.0046(13) 0.0134(14) 0.0110(13)
C24 0.0434(16) 0.0382(14) 0.0477(17) -0.0003(12) 0.0108(13) 0.0065(13)
C25 0.0347(14) 0.0348(14) 0.0395(15) 0.0096(11) 0.0020(11) 0.0021(11)
C26 0.0359(14) 0.0344(13) 0.0419(16) 0.0075(11) 0.0031(11) 0.0099(12)
C27 0.0352(14) 0.0367(14) 0.0408(15) 0.0076(11) 0.0096(11) 0.0120(12)
C28 0.0417(15) 0.0350(13) 0.0413(16) 0.0057(11) 0.0168(12) 0.0093(12)

loop_
_atom_type_symbol
_atom_type_description
_atom_type_scat_dispersion_real
_atom_type_scat_dispersion_imag
_atom_type_scat_source
C C 0.0033 0.0016 'International Tables Vol C Tables 4.2.6.8 and 6.1.1.4'
H H 0.0000 0.0000 'International Tables Vol C Tables 4.2.6.8 and 6.1.1.4'
Cl Cl 0.1484 0.1585 'International Tables Vol C Tables 4.2.6.8 and 6.1.1.4'

loop_
_geom_angle_atom_site_label_1
_geom_angle_atom_site_label_2
_geom_angle_atom_site_label_3
_geom_angle
_geom_angle_publ_flag
C2 C1 C6 118.4(2) no
C2 C1 C25 118.8(2) no
C6 C1 C25 122.8(2) no
C1 C2 C3 121.1(3) no
C1 C2 H2 119.4 no
C3 C2 H2 119.4 no
C4 C3 C2 119.0(3) no
C4 C3 H3 120.5 no
C2 C3 H3 120.5 no
C5 C4 C3 121.6(3) no
C5 C4 Cl1 119.5(2) no
C3 C4 Cl1 118.9(2) no
C4 C5 C6 118.7(3) no
C4 C5 H5 120.6 no
C6 C5 H5 120.6 no
C5 C6 C1 121.2(3) no
C5 C6 H6 119.4 no
C1 C6 H6 119.4 no
C8 C7 C12 117.9(3) no
C8 C7 C25 120.1(2) no
C12 C7 C25 121.7(2) no
C9 C8 C7 121.2(3) no
C9 C8 H8 119.4 no
C7 C8 H8 119.4 no
C10 C9 C8 119.8(3) no
C10 C9 H9 120.1 no
C8 C9 H9 120.1 no
C11 C10 C9 120.1(3) no
C11 C10 Cl2 119.6(2) no
C9 C10 Cl2 120.3(2) no
C10 C11 C12 120.1(3) no
C10 C11 H11 120.0 no
C12 C11 H11 120.0 no
C11 C12 C7 121.0(3) no
C11 C12 H12 119.5 no
C7 C12 H12 119.5 no
C18 C13 C14 118.3(2) no
C18 C13 C28 121.4(2) no
C14 C13 C28 120.2(2) no
C13 C14 C15 121.0(3) no
C13 C14 H14 119.5 no
C15 C14 H14 119.5 no
C16 C15 C14 119.3(3) no
C16 C15 H15 120.3 no
C14 C15 H15 120.3 no
C17 C16 C15 121.3(2) no
C17 C16 Cl3 118.6(2) no
C15 C16 Cl3 120.1(2) no
C16 C17 C18 118.7(3) no
C16 C17 H17 120.6 no
C18 C17 H17 120.6 no
C13 C18 C17 121.3(3) no
C13 C18 H18 119.3 no
C17 C18 H18 119.3 no
C20 C19 C24 118.2(3) no
C20 C19 C28 119.5(2) no
C24 C19 C28 122.2(2) no
C21 C20 C19 120.9(3) no
C21 C20 H20 119.5 no
C19 C20 H20 119.5 no
C22 C21 C20 119.5(3) no
C22 C21 H21 120.2 no
C20 C21 H21 120.2 no
C23 C22 C21 120.9(3) no
C23 C22 Cl4 119.6(2) no
C21 C22 Cl4 119.4(2) no
C22 C23 C24 119.2(3) no
C22 C23 H23 120.4 no
C24 C23 H23 120.4 no
C23 C24 C19 121.2(3) no
C23 C24 H24 119.4 no
C19 C24 H24 119.4 no
C26 C25 C7 112.6(2) no
C26 C25 C1 110.6(2) no
C7 C25 C1 115.4(2) no
C26 C25 H25 105.8 no
C7 C25 H25 105.8 no
C1 C25 H25 105.8 no
C27 C26 C25 124.4(2) yes
C27 C26 Cl5 121.0(2) yes
C25 C26 Cl5 114.63(18) yes
C26 C27 C28 123.3(2) yes
C26 C27 Cl6 120.4(2) yes
C28 C27 Cl6 116.22(18) yes
C27 C28 C19 112.4(2) no
C27 C28 C13 114.6(2) no
C19 C28 C13 111.0(2) no
C27 C28 H28 106.1 no
C19 C28 H28 106.1 no
C13 C28 H28 106.1 no

loop_
_geom_bond_atom_site_label_1
_geom_bond_atom_site_label_2
_geom_bond_distance
_geom_bond_publ_flag
C1 C2 1.379(4) no
C1 C6 1.388(4) no
C1 C25 1.529(3) no
C2 C3 1.385(4) no
C2 H2 0.9400 no
C3 C4 1.373(4) no
C3 H3 0.9400 no
C4 C5 1.368(4) no
C4 Cl1 1.744(3) yes
C5 C6 1.386(4) no
C5 H5 0.9400 no
C6 H6 0.9400 no
C7 C8 1.387(4) no
C7 C12 1.389(4) no
C7 C25 1.525(4) no
C8 C9 1.377(4) no
C8 H8 0.9400 no
C9 C10 1.374(4) no
C9 H9 0.9400 no
C10 C11 1.370(4) no
C10 Cl2 1.736(3) yes
C11 C12 1.377(4) no
C11 H11 0.9400 no
C12 H12 0.9400 no
C13 C18 1.378(4) no
C13 C14 1.381(4) no
C13 C28 1.527(3) no
C14 C15 1.381(4) no
C14 H14 0.9400 no
C15 C16 1.368(4) no
C15 H15 0.9400 no
C16 C17 1.367(4) no
C16 Cl3 1.748(3) yes
C17 C18 1.387(4) no
C17 H17 0.9400 no
C18 H18 0.9400 no
C19 C20 1.385(4) no
C19 C24 1.388(4) no
C19 C28 1.525(4) no
C20 C21 1.376(4) no
C20 H20 0.9400 no
C21 C22 1.375(4) no
C21 H21 0.9400 no
C22 C23 1.369(4) no
C22 Cl4 1.743(3) yes
C23 C24 1.380(4) no
C23 H23 0.9400 no
C24 H24 0.9400 no
C25 C26 1.517(4) yes
C25 H25 0.9900 no
C26 C27 1.323(4) yes
C26 Cl5 1.737(3) yes
C27 C28 1.521(4) yes
C27 Cl6 1.736(3) yes
C28 H28 0.9900 no

loop_
_cod_related_entry_id
_cod_related_entry_database
_cod_related_entry_code
1 ChemSpider 21180576
